data_7054093
loop_
_publ_author_name
'Wang, Wen-Zhen'
'Hsieh, Chang-Lin'
'Ismayilov, Rayyat H.'
'Hsu, Chia-Hung'
'Liu, Isiah Po-Chun'
'Liu, Yi-Hung'
'Lee, Gene-Hsiang'
'Peng, Shie-Ming'

_publ_section_title
;
 Transition metal complexes of a super rigid anthyridine ligand:
 structural, magnetic and DFT studies
;
_journal_issue 11
_journal_name_full 'New Journal of Chemistry'
_journal_page_first 2340
_journal_paper_doi 10.1039/c2nj40452d
_journal_volume 36
_journal_year 2012
_chemical_formula_sum 'C82.27 H63.1 Cl4 N14.42 Ni2 O20.5'
_chemical_formula_weight 1840.92
_chemical_name_systematic
;
?
;
_space_group_IT_number 14
_symmetry_cell_setting monoclinic
_symmetry_space_group_name_Hall '-P 2yn'
_symmetry_space_group_name_H-M 'P 1 21/n 1'
_atom_sites_solution_hydrogens geom
_atom_sites_solution_primary direct
_atom_sites_solution_secondary difmap
_audit_creation_method SHELXL-97
_cell_angle_alpha 90.00
_cell_angle_beta 99.9636(7)
_cell_angle_gamma 90.00
_cell_formula_units_Z 4
_cell_length_a 13.4297(2)
_cell_length_b 35.6133(5)
_cell_length_c 19.3597(3)
_cell_measurement_reflns_used 37821
_cell_measurement_temperature 150(2)
_cell_measurement_theta_max 25.00
_cell_measurement_theta_min 1.21
_cell_volume 9119.6(2)
_computing_cell_refinement DENZO-SMN
_computing_data_collection 'NONIUS COLLECT'
_computing_data_reduction DENZO-SMN
_computing_molecular_graphics 'Bruker SHELXTL'
_computing_publication_material 'Bruker SHELXTL'
_computing_structure_refinement 'SHELXL-97 (Sheldrick, 1997)'
_computing_structure_solution 'SHELXS-97 (Sheldrick, 1990)'
_diffrn_ambient_temperature 150(2)
_diffrn_measured_fraction_theta_full 0.995
_diffrn_measured_fraction_theta_max 0.995
_diffrn_measurement_device_type 'NONIUS KappaCCD'
_diffrn_measurement_method '\w scans'
_diffrn_radiation_monochromator graphite
_diffrn_radiation_source 'fine-focus sealed tube'
_diffrn_radiation_type MoK\a
_diffrn_radiation_wavelength 0.71073
_diffrn_reflns_av_R_equivalents 0.0546
_diffrn_reflns_av_sigmaI/netI 0.0856
_diffrn_reflns_limit_h_max 14
_diffrn_reflns_limit_h_min -15
_diffrn_reflns_limit_k_max 42
_diffrn_reflns_limit_k_min -42
_diffrn_reflns_limit_l_max 23
_diffrn_reflns_limit_l_min -22
_diffrn_reflns_number 37821
_diffrn_reflns_theta_full 25.00
_diffrn_reflns_theta_max 25.00
_diffrn_reflns_theta_min 1.21
_exptl_absorpt_coefficient_mu 0.605
_exptl_absorpt_correction_T_max 0.924
_exptl_absorpt_correction_T_min 0.749
_exptl_absorpt_correction_type multi-scan
_exptl_crystal_colour pale-yellow
_exptl_crystal_density_diffrn 1.341
_exptl_crystal_density_method 'not measured'
_exptl_crystal_description block
_exptl_crystal_F_000 3783
_exptl_crystal_size_max 0.35
_exptl_crystal_size_mid 0.17
_exptl_crystal_size_min 0.15
_refine_diff_density_max 1.748
_refine_diff_density_min -1.144
_refine_diff_density_rms 0.194
_refine_ls_extinction_method none
_refine_ls_goodness_of_fit_ref 1.248
_refine_ls_hydrogen_treatment constr
_refine_ls_matrix_type full
_refine_ls_number_parameters 1047
_refine_ls_number_reflns 15949
_refine_ls_number_restraints 29
_refine_ls_restrained_S_all 1.272
_refine_ls_R_factor_all 0.1688
_refine_ls_R_factor_gt 0.1084
_refine_ls_shift/su_max 0.014
_refine_ls_shift/su_mean 0.000
_refine_ls_structure_factor_coef Fsqd
_refine_ls_weighting_details 'calc w=1/[\s^2^(Fo^2^)+(0.1019P)^2^+35.5343P] where P=(Fo^2^+2Fc^2^)/3'
_refine_ls_weighting_scheme calc
_refine_ls_wR_factor_gt 0.2906
_refine_ls_wR_factor_ref 0.3155
_reflns_number_gt 9153
_reflns_number_total 15949
_reflns_threshold_expression >2sigma(I)
_cod_data_source_file c2nj40452d.txt
_cod_data_source_block ic14185
_cod_depositor_comments
;
The following automatic conversions were performed:

'_symmetry_cell_setting' value 'Monoclinic' changed to 'monoclinic'
according to
/usr/data/users/saulius/automatic-downloads/retrospective/RSC/lib/dictionaries/cif_core.dic
dictionary named 'cif_core.dic' version 2.4.2 from 2011-04-26.

Automatic conversion script
Id: cif_fix_values 2281 2013-09-26 08:29:07Z andrius 
;
_cod_original_sg_symbol_H-M P2(1)/n
_cod_original_formula_sum 'C82.27 H63.10 Cl4 N14.42 Ni2 O20.50'
_cod_database_code 7054093

loop_
_symmetry_equiv_pos_as_xyz
'x, y, z'
'-x+1/2, y+1/2, -z+1/2'
'-x, -y, -z'
'x-1/2, -y-1/2, z-1/2'

loop_
_atom_site_label
_atom_site_type_symbol
_atom_site_fract_x
_atom_site_fract_y
_atom_site_fract_z
_atom_site_U_iso_or_equiv
_atom_site_adp_type
_atom_site_occupancy
_atom_site_symmetry_multiplicity
_atom_site_calc_flag
_atom_site_refinement_flags
_atom_site_disorder_assembly
_atom_site_disorder_group
Ni1 Ni 0.19945(8) 0.33199(3) 0.25247(5) 0.0412(3) Uani 1 1 d . . .
Ni2 Ni 0.21833(8) 0.42570(3) 0.24397(5) 0.0419(3) Uani 1 1 d . . .
N1 N 0.1436(5) 0.33295(18) 0.1454(3) 0.0436(16) Uani 1 1 d . . .
N2 N 0.1596(5) 0.3974(2) 0.1440(3) 0.0448(16) Uani 1 1 d . . .
N3 N 0.1823(5) 0.45933(19) 0.1550(4) 0.0473(17) Uani 1 1 d . . .
N4 N 0.2568(5) 0.33636(18) 0.3585(3) 0.0424(16) Uani 1 1 d . . .
N5 N 0.2659(5) 0.40063(18) 0.3480(3) 0.0410(16) Uani 1 1 d . . .
N6 N 0.2713(5) 0.46184(19) 0.3249(4) 0.0492(17) Uani 1 1 d . . .
N7 N 0.3088(5) 0.29266(18) 0.2359(3) 0.0420(16) Uani 1 1 d . . .
N8 N 0.3423(5) 0.35410(18) 0.2257(3) 0.0409(16) Uani 1 1 d . . .
N9 N 0.3628(5) 0.41774(18) 0.2215(3) 0.0446(16) Uani 1 1 d . . .
N10 N 0.0738(5) 0.3024(2) 0.2727(3) 0.0485(17) Uani 1 1 d . . .
N11 N 0.0658(5) 0.3645(2) 0.2712(3) 0.0452(16) Uani 1 1 d . . .
N12 N 0.0727(5) 0.4295(2) 0.2660(3) 0.0496(18) Uani 1 1 d . . .
C1 C 0.1176(6) 0.3013(3) 0.1116(4) 0.050(2) Uani 1 1 d . . .
H1 H 0.1232 0.2788 0.1381 0.060 Uiso 1 1 calc R . .
C2 C 0.0815(7) 0.2987(3) 0.0378(5) 0.054(2) Uani 1 1 d . . .
C3 C 0.0582(7) 0.2634(3) 0.0068(5) 0.063(3) Uani 1 1 d . . .
H3 H 0.0665 0.2412 0.0344 0.075 Uiso 1 1 calc R . .
C4 C 0.0235(9) 0.2615(4) -0.0642(6) 0.084(4) Uani 1 1 d . . .
H4 H 0.0083 0.2377 -0.0858 0.101 Uiso 1 1 calc R . .
C5 C 0.0103(9) 0.2937(4) -0.1045(6) 0.082(3) Uani 1 1 d . . .
H5 H -0.0152 0.2919 -0.1534 0.098 Uiso 1 1 calc R . .
C6 C 0.0334(8) 0.3284(3) -0.0751(5) 0.075(3) Uani 1 1 d . . .
H6 H 0.0245 0.3502 -0.1036 0.090 Uiso 1 1 calc R . .
C7 C 0.0706(7) 0.3316(3) -0.0023(4) 0.053(2) Uani 1 1 d . . .
C8 C 0.0983(6) 0.3671(3) 0.0330(4) 0.051(2) Uani 1 1 d . . .
C9 C 0.0934(7) 0.4017(3) -0.0002(5) 0.054(2) Uani 1 1 d . . .
H9 H 0.0696 0.4030 -0.0493 0.065 Uiso 1 1 calc R . .
C10 C 0.1222(6) 0.4341(3) 0.0366(4) 0.050(2) Uani 1 1 d . . .
C11 C 0.1219(6) 0.4718(3) 0.0084(5) 0.055(2) Uani 1 1 d . . .
C12 C 0.0944(7) 0.4810(3) -0.0638(5) 0.066(3) Uani 1 1 d . . .
H12 H 0.0753 0.4618 -0.0975 0.079 Uiso 1 1 calc R . .
C13 C 0.0957(7) 0.5173(4) -0.0841(6) 0.072(3) Uani 1 1 d . . .
H13 H 0.0777 0.5230 -0.1326 0.087 Uiso 1 1 calc R . .
C14 C 0.1223(7) 0.5466(3) -0.0372(6) 0.074(3) Uani 1 1 d . . .
H14 H 0.1207 0.5718 -0.0536 0.089 Uiso 1 1 calc R . .
C15 C 0.1512(7) 0.5391(3) 0.0338(6) 0.063(3) Uani 1 1 d . . .
H15 H 0.1699 0.5589 0.0663 0.075 Uiso 1 1 calc R . .
C16 C 0.1522(6) 0.5018(3) 0.0564(5) 0.055(2) Uani 1 1 d . . .
C17 C 0.1809(6) 0.4936(3) 0.1298(5) 0.055(2) Uani 1 1 d . . .
H17 H 0.1997 0.5138 0.1615 0.066 Uiso 1 1 calc R . .
C18 C 0.1336(6) 0.3657(2) 0.1071(4) 0.045(2) Uani 1 1 d . . .
C19 C 0.1534(6) 0.4299(2) 0.1093(4) 0.044(2) Uani 1 1 d . . .
C20 C 0.2685(6) 0.3063(2) 0.3985(4) 0.047(2) Uani 1 1 d . . .
H20 H 0.2518 0.2826 0.3767 0.056 Uiso 1 1 calc R . .
C21 C 0.3046(6) 0.3067(2) 0.4729(4) 0.048(2) Uani 1 1 d . . .
C22 C 0.3141(8) 0.2730(3) 0.5117(5) 0.065(3) Uani 1 1 d . . .
H22 H 0.2983 0.2497 0.4887 0.078 Uiso 1 1 calc R . .
C23 C 0.3463(8) 0.2742(3) 0.5827(6) 0.075(3) Uani 1 1 d . . .
H23 H 0.3512 0.2515 0.6089 0.090 Uiso 1 1 calc R . .
C24 C 0.3721(9) 0.3080(3) 0.6172(6) 0.077(3) Uani 1 1 d . . .
H24 H 0.3952 0.3085 0.6664 0.092 Uiso 1 1 calc R . .
C25 C 0.3634(8) 0.3408(3) 0.5787(5) 0.069(3) Uani 1 1 d . . .
H25 H 0.3813 0.3638 0.6022 0.083 Uiso 1 1 calc R . .
C26 C 0.3292(7) 0.3412(3) 0.5068(5) 0.053(2) Uani 1 1 d . . .
C27 C 0.3183(6) 0.3743(2) 0.4640(4) 0.046(2) Uani 1 1 d . . .
C28 C 0.3418(7) 0.4106(3) 0.4902(5) 0.056(2) Uani 1 1 d . . .
H28 H 0.3677 0.4138 0.5387 0.067 Uiso 1 1 calc R . .
C29 C 0.3281(7) 0.4419(2) 0.4470(4) 0.052(2) Uani 1 1 d . . .
C30 C 0.3484(8) 0.4806(3) 0.4674(5) 0.061(2) Uani 1 1 d . . .
C31 C 0.3882(9) 0.4922(3) 0.5346(5) 0.080(3) Uani 1 1 d . . .
H31 H 0.4012 0.4743 0.5715 0.095 Uiso 1 1 calc R . .
C32 C 0.4093(10) 0.5299(3) 0.5486(6) 0.085(4) Uani 1 1 d . . .
H32 H 0.4369 0.5374 0.5950 0.102 Uiso 1 1 calc R . .
C33 C 0.3909(11) 0.5565(3) 0.4964(6) 0.095(4) Uani 1 1 d . . .
H33 H 0.4070 0.5821 0.5067 0.114 Uiso 1 1 calc R . .
C34 C 0.3490(10) 0.5459(3) 0.4290(6) 0.084(3) Uani 1 1 d . . .
H34 H 0.3331 0.5643 0.3932 0.100 Uiso 1 1 calc R . .
C35 C 0.3299(8) 0.5074(3) 0.4138(5) 0.064(3) Uani 1 1 d . . .
C36 C 0.2897(8) 0.4968(3) 0.3434(5) 0.062(3) Uani 1 1 d . . .
H36 H 0.2759 0.5158 0.3087 0.074 Uiso 1 1 calc R . .
C37 C 0.2800(6) 0.3707(2) 0.3905(4) 0.0417(19) Uani 1 1 d . . .
C38 C 0.2894(6) 0.4343(2) 0.3763(4) 0.047(2) Uani 1 1 d . . .
C39 C 0.3326(7) 0.2575(2) 0.2329(4) 0.046(2) Uani 1 1 d . . .
H39 H 0.2873 0.2394 0.2459 0.055 Uiso 1 1 calc R . .
C40 C 0.4225(6) 0.2443(2) 0.2111(4) 0.046(2) Uani 1 1 d . . .
C41 C 0.4402(8) 0.2057(3) 0.2060(5) 0.058(2) Uani 1 1 d . . .
H41 H 0.3923 0.1882 0.2177 0.070 Uiso 1 1 calc R . .
C42 C 0.5239(8) 0.1932(3) 0.1847(5) 0.069(3) Uani 1 1 d . . .
H42 H 0.5359 0.1670 0.1818 0.082 Uiso 1 1 calc R . .
C43 C 0.5931(8) 0.2189(3) 0.1670(6) 0.073(3) Uani 1 1 d . . .
H43 H 0.6526 0.2099 0.1521 0.088 Uiso 1 1 calc R . .
C44 C 0.5779(7) 0.2569(3) 0.1704(5) 0.061(2) Uani 1 1 d . . .
H44 H 0.6259 0.2739 0.1576 0.073 Uiso 1 1 calc R . .
C45 C 0.4911(6) 0.2703(2) 0.1929(4) 0.048(2) Uani 1 1 d . . .
C46 C 0.4682(6) 0.3098(2) 0.1975(4) 0.0427(19) Uani 1 1 d . . .
C47 C 0.5271(7) 0.3400(2) 0.1857(5) 0.052(2) Uani 1 1 d . . .
H47 H 0.5907 0.3357 0.1720 0.062 Uiso 1 1 calc R . .
C48 C 0.4953(6) 0.3767(2) 0.1934(5) 0.050(2) Uani 1 1 d . . .
C49 C 0.5546(7) 0.4094(3) 0.1801(6) 0.065(3) Uani 1 1 d . . .
C50 C 0.6479(8) 0.4073(3) 0.1595(8) 0.097(4) Uani 1 1 d . . .
H50 H 0.6770 0.3834 0.1539 0.117 Uiso 1 1 calc R . .
C51 C 0.6990(11) 0.4393(4) 0.1470(10) 0.133(6) Uani 1 1 d . . .
H51 H 0.7644 0.4375 0.1349 0.159 Uiso 1 1 calc R . .
C52 C 0.6539(11) 0.4752(4) 0.1521(10) 0.138(7) Uani 1 1 d . . .
H52 H 0.6863 0.4972 0.1393 0.166 Uiso 1 1 calc R . .
C53 C 0.5637(9) 0.4778(3) 0.1755(8) 0.103(5) Uani 1 1 d . . .
H53 H 0.5358 0.5017 0.1828 0.124 Uiso 1 1 calc R . .
C54 C 0.5125(7) 0.4448(3) 0.1886(6) 0.067(3) Uani 1 1 d . . .
C55 C 0.4175(7) 0.4466(2) 0.2106(5) 0.054(2) Uani 1 1 d . . .
H55 H 0.3915 0.4708 0.2179 0.064 Uiso 1 1 calc R . .
C56 C 0.3754(6) 0.3191(2) 0.2182(4) 0.044(2) Uani 1 1 d . . .
C57 C 0.4007(6) 0.3828(2) 0.2134(4) 0.0396(18) Uani 1 1 d . . .
C58 C 0.0371(7) 0.2691(3) 0.2787(4) 0.056(2) Uani 1 1 d . . .
H58 H 0.0770 0.2478 0.2718 0.067 Uiso 1 1 calc R . .
C59 C -0.0628(7) 0.2632(3) 0.2955(5) 0.060(3) Uani 1 1 d . . .
C60 C -0.0981(8) 0.2264(3) 0.3025(5) 0.072(3) Uani 1 1 d . . .
H60 H -0.0569 0.2053 0.2963 0.086 Uiso 1 1 calc R . .
C61 C -0.1948(10) 0.2213(4) 0.3186(6) 0.094(4) Uani 1 1 d . . .
H61 H -0.2199 0.1968 0.3246 0.113 Uiso 1 1 calc R . .
C62 C -0.2540(10) 0.2530(5) 0.3259(6) 0.096(4) Uani 1 1 d . . .
H62 H -0.3204 0.2492 0.3354 0.115 Uiso 1 1 calc R . .
C63 C -0.2210(8) 0.2890(4) 0.3199(5) 0.079(3) Uani 1 1 d . . .
H63 H -0.2629 0.3097 0.3263 0.094 Uiso 1 1 calc R . .
C64 C -0.1224(7) 0.2948(3) 0.3038(5) 0.061(3) Uani 1 1 d . . .
C65 C -0.0811(7) 0.3316(3) 0.2970(5) 0.058(2) Uani 1 1 d . . .
C66 C -0.1284(7) 0.3657(3) 0.3046(5) 0.063(3) Uani 1 1 d . . .
H66 H -0.1944 0.3660 0.3159 0.076 Uiso 1 1 calc R . .
C67 C -0.0791(7) 0.3999(3) 0.2958(5) 0.063(3) Uani 1 1 d . . .
C68 C -0.1221(8) 0.4364(3) 0.3022(6) 0.072(3) Uani 1 1 d . . .
C69 C -0.2186(10) 0.4421(4) 0.3208(8) 0.114(5) Uani 1 1 d . . .
H69 H -0.2565 0.4212 0.3322 0.137 Uiso 1 1 calc R . .
C70 C -0.2572(13) 0.4772(5) 0.3225(10) 0.145(7) Uani 1 1 d . . .
H70 H -0.3226 0.4807 0.3338 0.174 Uiso 1 1 calc R . .
C71 C -0.2001(14) 0.5083(5) 0.3075(10) 0.150(7) Uani 1 1 d . . .
H71 H -0.2285 0.5327 0.3084 0.179 Uiso 1 1 calc R . .
C72 C -0.1038(10) 0.5047(4) 0.2915(7) 0.105(5) Uani 1 1 d . . .
H72 H -0.0649 0.5260 0.2831 0.126 Uiso 1 1 calc R . .
C73 C -0.0662(8) 0.4679(3) 0.2881(6) 0.074(3) Uani 1 1 d . . .
C74 C 0.0318(7) 0.4624(3) 0.2711(5) 0.058(2) Uani 1 1 d . . .
H74 H 0.0697 0.4840 0.2630 0.069 Uiso 1 1 calc R . .
C75 C 0.0171(6) 0.3332(3) 0.2805(4) 0.046(2) Uani 1 1 d . . .
C76 C 0.0199(6) 0.3975(3) 0.2772(4) 0.051(2) Uani 1 1 d . . .
Cl1 Cl 0.56845(17) 0.35572(7) 0.39057(13) 0.0594(6) Uani 1 1 d . . .
O1 O 0.5083(6) 0.3878(2) 0.3672(4) 0.091(2) Uani 1 1 d . . .
O2 O 0.5337(9) 0.3241(2) 0.3524(4) 0.126(4) Uani 1 1 d . . .
O3 O 0.5688(7) 0.3492(2) 0.4623(4) 0.103(3) Uani 1 1 d . . .
O4 O 0.6670(7) 0.3637(3) 0.3830(7) 0.147(4) Uani 1 1 d . . .
Cl2 Cl 0.4138(3) 0.08653(8) 0.26677(17) 0.0847(9) Uani 1 1 d . . .
O5 O 0.3675(19) 0.1164(5) 0.2485(15) 0.353(15) Uani 1 1 d . . .
O6 O 0.3901(13) 0.0525(3) 0.2472(9) 0.224(8) Uani 1 1 d . . .
O7 O 0.4629(16) 0.0854(5) 0.3309(7) 0.271(10) Uani 1 1 d . . .
O8 O 0.480(2) 0.0927(9) 0.2265(15) 0.348(13) Uiso 1 1 d . . .
Cl3 Cl 0.3376(2) 0.16325(8) 0.60208(15) 0.0730(7) Uani 1 1 d . . .
O9 O 0.3354(8) 0.1684(4) 0.5309(5) 0.154(5) Uani 1 1 d . . .
O10 O 0.2496(6) 0.1746(2) 0.6244(5) 0.104(3) Uani 1 1 d . . .
O11 O 0.4167(6) 0.1885(2) 0.6366(4) 0.097(3) Uani 1 1 d . . .
O12 O 0.3698(7) 0.1274(2) 0.6288(5) 0.105(3) Uani 1 1 d . . .
Cl4 Cl 0.5017(5) 0.5631(2) 0.2750(3) 0.197(3) Uani 1 1 d D . .
O13 O 0.5496(10) 0.5663(4) 0.2155(6) 0.188(5) Uiso 1 1 d D . .
O14 O 0.5553(10) 0.5788(4) 0.3340(7) 0.200 Uiso 1 1 d D . .
O15 O 0.5077(11) 0.5203(3) 0.2948(7) 0.200 Uiso 1 1 d D . .
O16 O 0.3970(9) 0.5664(4) 0.2553(7) 0.200 Uiso 1 1 d D . .
N13 N 0.1338(9) 0.2103(3) 0.1644(6) 0.109(4) Uani 1 1 d . . .
C77 C 0.1486(12) 0.1808(4) 0.1505(7) 0.111(5) Uani 1 1 d . . .
C78 C 0.1594(16) 0.1439(6) 0.1285(11) 0.183(8) Uiso 1 1 d . . .
H78A H 0.2214 0.1418 0.1085 0.275 Uiso 1 1 calc R . .
H78B H 0.1011 0.1372 0.0929 0.275 Uiso 1 1 calc R . .
H78C H 0.1633 0.1269 0.1687 0.275 Uiso 1 1 calc R . .
O22 O 0.2203(7) 0.2174(3) 0.3522(5) 0.116(3) Uiso 1 1 d D . .
N14 N 0.1640(13) 0.1643(5) 0.3854(9) 0.167(6) Uiso 1 1 d D . .
C79 C 0.2326(16) 0.1830(5) 0.3564(11) 0.173(5) Uiso 1 1 d D . .
H79 H 0.2870 0.1707 0.3401 0.208 Uiso 1 1 calc R . .
C80 C 0.1140(15) 0.1886(5) 0.4346(10) 0.173(5) Uiso 1 1 d D . .
H80A H 0.0576 0.2025 0.4074 0.260 Uiso 1 1 calc R . .
H80B H 0.1637 0.2064 0.4592 0.260 Uiso 1 1 calc R . .
H80C H 0.0888 0.1726 0.4689 0.260 Uiso 1 1 calc R . .
C81 C 0.174(3) 0.1226(7) 0.3928(18) 0.321(18) Uiso 1 1 d D . .
H81A H 0.2144 0.1130 0.3591 0.481 Uiso 1 1 calc R . .
H81B H 0.1067 0.1111 0.3837 0.481 Uiso 1 1 calc R . .
H81C H 0.2074 0.1164 0.4405 0.481 Uiso 1 1 calc R . .
O23 O 0.277(4) 0.4020(14) -0.105(3) 0.251(19) Uiso 0.423(14) 1 d PD A 1
N15 N 0.344(3) 0.3625(12) -0.015(3) 0.191(17) Uiso 0.423(14) 1 d PD A 1
C82 C 0.299(5) 0.3677(16) -0.083(3) 0.251(19) Uiso 0.423(14) 1 d PD A 1
H82 H 0.2851 0.3469 -0.1142 0.301 Uiso 0.423(14) 1 calc PR A 1
C83 C 0.349(5) 0.3962(17) 0.034(3) 0.274(15) Uiso 0.423(14) 1 d PD A 1
H83A H 0.3470 0.4194 0.0064 0.411 Uiso 0.423(14) 1 calc PR A 1
H83B H 0.4115 0.3953 0.0683 0.411 Uiso 0.423(14) 1 calc PR A 1
H83C H 0.2908 0.3957 0.0586 0.411 Uiso 0.423(14) 1 calc PR A 1
C84 C 0.351(4) 0.3240(13) 0.022(3) 0.18(2) Uiso 0.423(14) 1 d PD A 1
H84A H 0.3445 0.3042 -0.0140 0.275 Uiso 0.423(14) 1 calc PR A 1
H84B H 0.2959 0.3216 0.0488 0.275 Uiso 0.423(14) 1 calc PR A 1
H84C H 0.4159 0.3218 0.0529 0.275 Uiso 0.423(14) 1 calc PR A 1
O24 O 0.236(3) 0.3942(11) -0.180(2) 0.274(15) Uiso 0.577(14) 1 d P A 2
O25 O 0.085(2) 0.4475(7) 0.4364(13) 0.181(7) Uiso 0.547(14) 1 d P B 3
O26 O -0.001(2) 0.4388(9) 0.5206(16) 0.181(7) Uiso 0.453(14) 1 d P B 4
O27 O 0.522(4) 0.1918(15) -0.031(3) 0.294(14) Uiso 0.43(2) 1 d P C 5
O28 O 0.375(3) 0.2241(11) 0.005(2) 0.294(14) Uiso 0.57(2) 1 d P C 6
O29 O 0.464(4) 0.5136(14) 0.018(3) 0.33(2) Uiso 0.50 1 d P . 7

loop_
_atom_site_aniso_label
_atom_site_aniso_U_11
_atom_site_aniso_U_22
_atom_site_aniso_U_33
_atom_site_aniso_U_23
_atom_site_aniso_U_13
_atom_site_aniso_U_12
Ni1 0.0422(6) 0.0411(6) 0.0416(6) -0.0002(5) 0.0104(5) -0.0015(5)
Ni2 0.0438(6) 0.0412(6) 0.0414(6) 0.0007(5) 0.0096(5) 0.0039(5)
N1 0.044(4) 0.044(4) 0.046(4) -0.003(3) 0.014(3) 0.000(3)
N2 0.040(4) 0.053(4) 0.041(4) 0.003(4) 0.008(3) 0.007(3)
N3 0.050(4) 0.049(4) 0.045(4) 0.003(3) 0.015(3) 0.009(3)
N4 0.044(4) 0.041(4) 0.045(4) 0.002(3) 0.014(3) 0.001(3)
N5 0.045(4) 0.038(4) 0.039(4) 0.002(3) 0.006(3) 0.001(3)
N6 0.060(5) 0.041(4) 0.046(4) -0.001(3) 0.010(3) 0.002(3)
N7 0.043(4) 0.041(4) 0.044(4) 0.001(3) 0.011(3) -0.005(3)
N8 0.040(4) 0.045(4) 0.036(4) -0.001(3) 0.002(3) 0.003(3)
N9 0.045(4) 0.040(4) 0.050(4) 0.006(3) 0.011(3) -0.003(3)
N10 0.046(4) 0.058(5) 0.041(4) 0.002(3) 0.006(3) -0.009(4)
N11 0.040(4) 0.054(4) 0.042(4) 0.000(3) 0.009(3) 0.001(4)
N12 0.053(4) 0.055(5) 0.042(4) 0.002(3) 0.014(3) 0.004(4)
C1 0.044(5) 0.060(6) 0.047(5) -0.003(4) 0.009(4) -0.001(4)
C2 0.048(5) 0.072(6) 0.043(5) -0.015(5) 0.010(4) -0.007(5)
C3 0.061(6) 0.071(6) 0.058(6) -0.016(5) 0.014(5) -0.011(5)
C4 0.081(8) 0.105(10) 0.069(8) -0.037(7) 0.021(6) -0.030(7)
C5 0.086(8) 0.110(10) 0.048(6) -0.022(7) 0.005(6) -0.022(7)
C6 0.069(7) 0.096(9) 0.054(6) 0.001(6) -0.003(5) -0.002(6)
C7 0.049(5) 0.067(6) 0.043(5) -0.009(5) 0.009(4) -0.003(5)
C8 0.041(5) 0.071(6) 0.040(5) -0.002(4) 0.005(4) 0.003(4)
C9 0.052(5) 0.073(7) 0.039(5) 0.006(5) 0.008(4) 0.006(5)
C10 0.040(5) 0.063(6) 0.049(5) 0.011(5) 0.013(4) 0.013(4)
C11 0.038(5) 0.070(6) 0.057(6) 0.013(5) 0.011(4) 0.007(4)
C12 0.050(6) 0.095(8) 0.053(6) 0.026(6) 0.006(5) -0.001(5)
C13 0.054(6) 0.097(9) 0.064(7) 0.035(7) 0.008(5) 0.001(6)
C14 0.050(6) 0.081(8) 0.096(9) 0.043(7) 0.027(6) 0.012(6)
C15 0.048(5) 0.061(6) 0.082(7) 0.024(5) 0.022(5) 0.008(5)
C16 0.042(5) 0.067(6) 0.058(6) 0.022(5) 0.016(4) 0.011(4)
C17 0.050(5) 0.047(5) 0.071(6) 0.007(5) 0.021(5) 0.012(4)
C18 0.038(4) 0.056(5) 0.043(5) -0.002(4) 0.012(4) 0.001(4)
C19 0.036(4) 0.056(5) 0.040(5) 0.004(4) 0.008(4) 0.008(4)
C20 0.049(5) 0.047(5) 0.046(5) 0.003(4) 0.014(4) -0.001(4)
C21 0.046(5) 0.053(5) 0.046(5) 0.013(4) 0.009(4) 0.000(4)
C22 0.074(7) 0.053(6) 0.070(7) 0.011(5) 0.021(6) 0.003(5)
C23 0.084(8) 0.082(8) 0.058(7) 0.030(6) 0.012(6) 0.008(6)
C24 0.091(8) 0.082(8) 0.057(7) 0.010(6) 0.011(6) -0.004(6)
C25 0.080(7) 0.078(7) 0.046(6) 0.012(5) 0.002(5) -0.008(6)
C26 0.053(5) 0.058(6) 0.050(6) 0.006(4) 0.009(4) -0.009(4)
C27 0.046(5) 0.049(5) 0.043(5) 0.004(4) 0.009(4) 0.000(4)
C28 0.060(6) 0.069(6) 0.037(5) -0.004(5) 0.004(4) -0.013(5)
C29 0.059(6) 0.051(5) 0.045(5) -0.001(4) 0.007(4) -0.010(4)
C30 0.079(7) 0.057(6) 0.047(6) -0.009(5) 0.013(5) -0.013(5)
C31 0.108(9) 0.077(7) 0.057(7) -0.016(6) 0.023(6) -0.034(7)
C32 0.124(10) 0.075(8) 0.060(7) -0.025(6) 0.026(7) -0.038(7)
C33 0.144(12) 0.064(7) 0.079(8) -0.024(7) 0.028(8) -0.031(7)
C34 0.133(11) 0.052(6) 0.068(7) -0.007(5) 0.024(7) -0.012(6)
C35 0.092(8) 0.046(6) 0.056(6) -0.013(5) 0.014(5) -0.010(5)
C36 0.080(7) 0.048(6) 0.061(6) 0.003(5) 0.017(5) 0.001(5)
C37 0.040(4) 0.043(5) 0.043(5) 0.001(4) 0.011(4) -0.001(4)
C38 0.051(5) 0.042(5) 0.049(5) 0.002(4) 0.014(4) 0.001(4)
C39 0.057(5) 0.036(5) 0.046(5) -0.001(4) 0.010(4) -0.004(4)
C40 0.055(5) 0.045(5) 0.035(5) 0.000(4) 0.003(4) 0.003(4)
C41 0.074(7) 0.045(5) 0.055(6) -0.001(4) 0.008(5) 0.007(5)
C42 0.076(7) 0.050(6) 0.078(7) -0.006(5) 0.010(6) 0.017(6)
C43 0.062(6) 0.068(7) 0.088(8) -0.018(6) 0.011(6) 0.025(6)
C44 0.048(5) 0.064(6) 0.070(6) -0.003(5) 0.009(5) 0.013(5)
C45 0.050(5) 0.050(5) 0.042(5) -0.005(4) 0.004(4) 0.013(4)
C46 0.041(5) 0.050(5) 0.038(5) 0.001(4) 0.009(4) 0.005(4)
C47 0.043(5) 0.056(6) 0.059(6) 0.007(4) 0.017(4) 0.008(4)
C48 0.044(5) 0.051(5) 0.056(5) 0.005(4) 0.012(4) -0.001(4)
C49 0.049(6) 0.052(6) 0.096(8) 0.005(5) 0.023(5) -0.005(5)
C50 0.061(7) 0.065(7) 0.181(13) 0.015(8) 0.063(8) -0.003(6)
C51 0.090(10) 0.085(10) 0.24(2) 0.024(11) 0.089(12) 0.007(8)
C52 0.095(10) 0.074(9) 0.26(2) 0.037(11) 0.088(12) -0.006(8)
C53 0.070(8) 0.053(7) 0.195(15) 0.016(8) 0.046(9) -0.005(6)
C54 0.049(6) 0.046(6) 0.109(9) 0.011(5) 0.024(6) -0.002(5)
C55 0.051(5) 0.042(5) 0.067(6) 0.003(4) 0.011(5) 0.005(4)
C56 0.041(5) 0.052(5) 0.037(5) -0.002(4) 0.004(4) 0.003(4)
C57 0.038(4) 0.038(5) 0.043(5) 0.002(4) 0.009(4) 0.000(4)
C58 0.062(6) 0.064(6) 0.042(5) -0.001(4) 0.009(4) -0.010(5)
C59 0.058(6) 0.079(7) 0.041(5) 0.002(5) 0.004(4) -0.028(5)
C60 0.079(7) 0.083(8) 0.050(6) -0.003(5) 0.005(5) -0.030(6)
C61 0.096(10) 0.119(11) 0.067(8) 0.001(7) 0.011(7) -0.063(9)
C62 0.081(9) 0.128(12) 0.082(9) -0.003(8) 0.022(7) -0.051(9)
C63 0.054(6) 0.112(9) 0.071(7) -0.004(6) 0.015(5) -0.027(6)
C64 0.053(6) 0.083(7) 0.046(5) -0.007(5) 0.005(4) -0.017(5)
C65 0.045(5) 0.084(7) 0.044(5) 0.006(5) 0.007(4) -0.017(5)
C66 0.049(5) 0.081(7) 0.062(6) 0.005(5) 0.020(5) 0.007(5)
C67 0.048(5) 0.082(7) 0.061(6) 0.009(5) 0.015(5) 0.007(5)
C68 0.059(6) 0.080(7) 0.085(8) 0.014(6) 0.035(6) 0.027(6)
C69 0.098(10) 0.113(11) 0.149(13) 0.030(9) 0.074(10) 0.034(9)
C70 0.126(13) 0.115(12) 0.22(2) 0.055(13) 0.112(14) 0.064(11)
C71 0.150(15) 0.110(12) 0.22(2) 0.030(12) 0.111(14) 0.072(11)
C72 0.109(10) 0.078(8) 0.143(12) 0.004(8) 0.065(9) 0.038(8)
C73 0.066(7) 0.083(8) 0.079(7) 0.011(6) 0.030(6) 0.033(6)
C74 0.064(6) 0.056(6) 0.056(6) 0.003(5) 0.019(5) 0.018(5)
C75 0.044(5) 0.055(5) 0.041(5) 0.002(4) 0.008(4) 0.001(4)
C76 0.045(5) 0.072(6) 0.038(5) 0.002(4) 0.014(4) 0.004(5)
Cl1 0.0518(13) 0.0673(15) 0.0588(15) -0.0084(12) 0.0087(11) -0.0082(12)
O1 0.088(5) 0.092(6) 0.084(5) 0.000(4) -0.004(4) 0.027(4)
O2 0.207(11) 0.077(6) 0.073(5) -0.008(4) -0.033(6) -0.038(6)
O3 0.140(8) 0.107(6) 0.060(5) 0.005(4) 0.010(5) 0.001(6)
O4 0.093(7) 0.131(8) 0.238(13) 0.039(8) 0.091(8) 0.011(6)
Cl2 0.104(2) 0.0620(18) 0.086(2) 0.0013(15) 0.0115(18) 0.0025(16)
O5 0.31(3) 0.155(14) 0.55(4) 0.16(2) -0.05(3) 0.046(16)
O6 0.286(18) 0.109(9) 0.318(19) -0.084(11) 0.167(16) -0.103(11)
O7 0.35(2) 0.29(2) 0.111(10) 0.011(11) -0.126(13) -0.007(17)
Cl3 0.0616(16) 0.087(2) 0.0737(18) 0.0027(15) 0.0200(13) 0.0017(14)
O9 0.117(8) 0.273(15) 0.071(6) 0.008(8) 0.010(6) 0.007(8)
O10 0.074(5) 0.088(6) 0.161(9) 0.008(5) 0.055(6) 0.009(4)
O11 0.078(5) 0.103(6) 0.106(6) 0.008(5) 0.002(5) -0.025(5)
O12 0.105(6) 0.074(6) 0.143(8) -0.015(5) 0.041(6) 0.005(5)
Cl4 0.187(5) 0.293(8) 0.112(4) -0.024(4) 0.029(4) 0.113(5)
N13 0.118(9) 0.076(7) 0.124(10) -0.026(7) -0.007(7) -0.014(7)
C77 0.152(13) 0.058(8) 0.101(10) -0.014(7) -0.038(9) -0.002(8)

loop_
_atom_type_symbol
_atom_type_description
_atom_type_scat_dispersion_real
_atom_type_scat_dispersion_imag
_atom_type_scat_source
C C 0.0033 0.0016 'International Tables Vol C Tables 4.2.6.8 and 6.1.1.4'
H H 0.0000 0.0000 'International Tables Vol C Tables 4.2.6.8 and 6.1.1.4'
N N 0.0061 0.0033 'International Tables Vol C Tables 4.2.6.8 and 6.1.1.4'
O O 0.0106 0.0060 'International Tables Vol C Tables 4.2.6.8 and 6.1.1.4'
Cl Cl 0.1484 0.1585 'International Tables Vol C Tables 4.2.6.8 and 6.1.1.4'
Ni Ni 0.3393 1.1124 'International Tables Vol C Tables 4.2.6.8 and 6.1.1.4'

loop_
_geom_angle_atom_site_label_1
_geom_angle_atom_site_label_2
_geom_angle_atom_site_label_3
_geom_angle
N4 Ni1 N1 174.7(3)
N4 Ni1 N10 91.5(3)
N1 Ni1 N10 91.8(3)
N4 Ni1 N7 92.9(2)
N1 Ni1 N7 90.0(2)
N10 Ni1 N7 107.6(3)
N4 Ni1 N8 91.0(2)
N1 Ni1 N8 86.5(2)
N10 Ni1 N8 170.3(3)
N7 Ni1 N8 62.8(2)
N4 Ni1 N11 88.4(2)
N1 Ni1 N11 89.5(2)
N10 Ni1 N11 61.9(3)
N7 Ni1 N11 169.5(3)
N8 Ni1 N11 127.6(3)
N6 Ni2 N12 90.9(3)
N6 Ni2 N9 91.9(3)
N12 Ni2 N9 175.9(3)
N6 Ni2 N3 105.7(3)
N12 Ni2 N3 92.3(3)
N9 Ni2 N3 89.8(3)
N6 Ni2 N5 63.2(3)
N12 Ni2 N5 88.4(3)
N9 Ni2 N5 90.2(2)
N3 Ni2 N5 168.8(3)
N6 Ni2 N2 168.3(3)
N12 Ni2 N2 90.2(3)
N9 Ni2 N2 87.6(3)
N3 Ni2 N2 62.7(3)
N5 Ni2 N2 128.5(2)
C1 N1 C18 117.7(7)
C1 N1 Ni1 119.9(6)
C18 N1 Ni1 122.4(5)
C19 N2 C18 118.1(7)
C19 N2 Ni2 91.5(5)
C18 N2 Ni2 150.3(6)
C17 N3 C19 118.9(8)
C17 N3 Ni2 145.7(7)
C19 N3 Ni2 95.3(5)
C20 N4 C37 117.5(7)
C20 N4 Ni1 120.6(6)
C37 N4 Ni1 121.9(5)
C38 N5 C37 117.8(7)
C38 N5 Ni2 91.2(5)
C37 N5 Ni2 151.1(6)
C36 N6 C38 118.3(8)
C36 N6 Ni2 146.0(6)
C38 N6 Ni2 95.7(5)
C39 N7 C56 118.2(7)
C39 N7 Ni1 146.9(6)
C56 N7 Ni1 94.7(5)
C57 N8 C56 118.6(7)
C57 N8 Ni1 150.7(5)
C56 N8 Ni1 90.6(5)
C55 N9 C57 118.0(7)
C55 N9 Ni2 120.0(6)
C57 N9 Ni2 121.9(5)
C58 N10 C75 119.9(8)
C58 N10 Ni1 144.3(7)
C75 N10 Ni1 95.8(5)
C75 N11 C76 118.9(7)
C75 N11 Ni1 90.8(5)
C76 N11 Ni1 150.3(6)
C74 N12 C76 119.7(8)
C74 N12 Ni2 119.9(6)
C76 N12 Ni2 120.4(6)
N1 C1 C2 124.5(8)
C7 C2 C3 121.2(8)
C7 C2 C1 119.0(8)
C3 C2 C1 119.8(9)
C4 C3 C2 118.9(10)
C3 C4 C5 120.7(11)
C6 C5 C4 121.0(10)
C5 C6 C7 120.1(11)
C2 C7 C6 118.1(9)
C2 C7 C8 118.2(8)
C6 C7 C8 123.7(9)
C9 C8 C18 118.4(8)
C9 C8 C7 124.6(8)
C18 C8 C7 117.1(8)
C10 C9 C8 121.3(8)
C9 C10 C19 115.9(8)
C9 C10 C11 126.9(8)
C19 C10 C11 117.2(8)
C12 C11 C16 117.6(9)
C12 C11 C10 124.6(9)
C16 C11 C10 117.8(8)
C13 C12 C11 119.5(11)
C12 C13 C14 122.8(10)
C15 C14 C13 120.0(10)
C14 C15 C16 118.6(10)
C15 C16 C11 121.4(9)
C15 C16 C17 119.3(10)
C11 C16 C17 119.2(8)
N3 C17 C16 122.6(9)
N2 C18 N1 115.5(7)
N2 C18 C8 120.9(8)
N1 C18 C8 123.5(8)
N2 C19 N3 110.5(7)
N2 C19 C10 125.4(8)
N3 C19 C10 124.2(8)
N4 C20 C21 124.5(8)
C26 C21 C22 120.2(8)
C26 C21 C20 119.2(8)
C22 C21 C20 120.6(8)
C23 C22 C21 119.6(10)
C22 C23 C24 121.1(10)
C25 C24 C23 118.9(10)
C24 C25 C26 122.2(10)
C25 C26 C21 118.0(8)
C25 C26 C27 124.8(9)
C21 C26 C27 117.2(8)
C28 C27 C26 123.7(8)
C28 C27 C37 117.4(7)
C26 C27 C37 118.9(8)
C29 C28 C27 121.6(8)
C28 C29 C38 115.0(8)
C28 C29 C30 127.0(8)
C38 C29 C30 118.0(8)
C31 C30 C35 119.0(9)
C31 C30 C29 124.4(9)
C35 C30 C29 116.5(8)
C30 C31 C32 120.3(11)
C33 C32 C31 121.2(11)
C32 C33 C34 119.9(10)
C33 C34 C35 119.4(11)
C30 C35 C34 120.2(9)
C30 C35 C36 121.0(8)
C34 C35 C36 118.8(9)
N6 C36 C35 122.6(9)
N5 C37 N4 115.6(7)
N5 C37 C27 121.9(7)
N4 C37 C27 122.6(7)
N5 C38 N6 110.0(7)
N5 C38 C29 126.4(8)
N6 C38 C29 123.6(8)
N7 C39 C40 124.0(8)
C45 C40 C41 120.3(8)
C45 C40 C39 119.2(7)
C41 C40 C39 120.4(8)
C42 C41 C40 120.6(9)
C41 C42 C43 119.4(9)
C44 C43 C42 121.7(9)
C43 C44 C45 119.4(10)
C40 C45 C44 118.5(8)
C40 C45 C46 118.2(7)
C44 C45 C46 123.3(8)
C47 C46 C56 115.2(7)
C47 C46 C45 127.9(8)
C56 C46 C45 116.9(7)
C46 C47 C48 121.3(8)
C47 C48 C57 119.0(8)
C47 C48 C49 123.0(8)
C57 C48 C49 118.0(8)
C50 C49 C54 119.1(9)
C50 C49 C48 123.9(9)
C54 C49 C48 117.0(8)
C51 C50 C49 120.8(11)
C50 C51 C52 120.1(12)
C53 C52 C51 119.5(11)
C52 C53 C54 119.5(11)
C49 C54 C53 120.7(9)
C49 C54 C55 118.5(8)
C53 C54 C55 120.8(9)
N9 C55 C54 125.3(8)
N8 C56 N7 111.5(7)
N8 C56 C46 125.0(8)
N7 C56 C46 123.4(7)
N8 C57 N9 115.9(7)
N8 C57 C48 121.0(7)
N9 C57 C48 123.1(7)
N10 C58 C59 122.2(9)
C64 C59 C60 121.8(9)
C64 C59 C58 118.5(9)
C60 C59 C58 119.7(10)
C61 C60 C59 118.8(12)
C60 C61 C62 118.9(12)
C63 C62 C61 123.2(12)
C62 C63 C64 118.8(12)
C59 C64 C63 118.5(10)
C59 C64 C65 118.9(9)
C63 C64 C65 122.6(10)
C66 C65 C75 116.9(9)
C66 C65 C64 126.6(9)
C75 C65 C64 116.5(9)
C65 C66 C67 120.6(9)
C66 C67 C68 124.6(9)
C66 C67 C76 116.9(9)
C68 C67 C76 118.5(9)
C73 C68 C69 118.5(10)
C73 C68 C67 118.1(9)
C69 C68 C67 123.4(11)
C70 C69 C68 120.6(14)
C69 C70 C71 119.9(13)
C72 C71 C70 122.3(13)
C71 C72 C73 116.9(13)
C68 C73 C72 121.8(10)
C68 C73 C74 118.8(9)
C72 C73 C74 119.4(11)
N12 C74 C73 124.0(10)
N11 C75 N10 111.5(7)
N11 C75 C65 124.6(8)
N10 C75 C65 123.9(8)
N11 C76 N12 117.0(7)
N11 C76 C67 122.1(9)
N12 C76 C67 120.9(9)
O2 Cl1 O4 110.6(7)
O2 Cl1 O3 109.7(5)
O4 Cl1 O3 107.3(7)
O2 Cl1 O1 111.3(6)
O4 Cl1 O1 107.4(6)
O3 Cl1 O1 110.4(5)
O5 Cl2 O6 129.0(15)
O5 Cl2 O8 92.5(16)
O6 Cl2 O8 98.1(14)
O5 Cl2 O7 116.2(16)
O6 Cl2 O7 107.9(12)
O8 Cl2 O7 106.9(17)
O9 Cl3 O10 113.5(6)
O9 Cl3 O12 115.8(7)
O10 Cl3 O12 111.8(5)
O9 Cl3 O11 105.2(6)
O10 Cl3 O11 105.7(5)
O12 Cl3 O11 103.6(5)
O14 Cl4 O16 123.9(8)
O14 Cl4 O13 113.6(8)
O16 Cl4 O13 110.3(8)
O14 Cl4 O15 101.3(7)
O16 Cl4 O15 98.9(8)
O13 Cl4 O15 105.3(7)
N13 C77 C78 174.9(17)
C79 N14 C81 119(2)
C79 N14 C80 112.9(18)
C81 N14 C80 123(2)
O22 C79 N14 115(2)
C82 N15 C83 117(5)
C82 N15 C84 123(5)
C83 N15 C84 116(5)
O23 C82 N15 118(6)

loop_
_geom_bond_atom_site_label_1
_geom_bond_atom_site_label_2
_geom_bond_distance
_geom_bond_site_symmetry_2
Ni1 N4 2.069(7) .
Ni1 N1 2.079(7) .
Ni1 N10 2.082(7) .
Ni1 N7 2.094(7) .
Ni1 N8 2.217(7) .
Ni1 N11 2.219(7) .
Ni2 N6 2.057(7) .
Ni2 N12 2.078(7) .
Ni2 N9 2.080(7) .
Ni2 N3 2.086(7) .
Ni2 N5 2.195(6) .
Ni2 N2 2.205(7) .
N1 C1 1.318(10) .
N1 C18 1.377(10) .
N2 C19 1.335(10) .
N2 C18 1.347(10) .
N3 C17 1.313(10) .
N3 C19 1.383(10) .
N4 C20 1.316(10) .
N4 C37 1.382(10) .
N5 C38 1.335(10) .
N5 C37 1.339(10) .
N6 C36 1.306(11) .
N6 C38 1.387(10) .
N7 C39 1.298(10) .
N7 C56 1.382(10) .
N8 C57 1.335(10) .
N8 C56 1.338(10) .
N9 C55 1.302(10) .
N9 C57 1.362(10) .
N10 C58 1.298(11) .
N10 C75 1.358(11) .
N11 C75 1.321(10) .
N11 C76 1.342(11) .
N12 C74 1.303(11) .
N12 C76 1.378(11) .
C1 C2 1.431(12) .
C2 C7 1.398(13) .
C2 C3 1.405(12) .
C3 C4 1.374(14) .
C4 C5 1.384(16) .
C5 C6 1.371(15) .
C6 C7 1.416(13) .
C7 C8 1.455(12) .
C8 C9 1.385(12) .
C8 C18 1.432(11) .
C9 C10 1.377(12) .
C10 C19 1.404(11) .
C10 C11 1.447(12) .
C11 C12 1.422(12) .
C11 C16 1.429(13) .
C12 C13 1.352(14) .
C13 C14 1.390(15) .
C14 C15 1.387(14) .
C15 C16 1.398(12) .
C16 C17 1.437(12) .
C20 C21 1.438(11) .
C21 C26 1.406(12) .
C21 C22 1.409(12) .
C22 C23 1.368(14) .
C23 C24 1.391(15) .
C24 C25 1.379(14) .
C25 C26 1.389(12) .
C26 C27 1.433(12) .
C27 C28 1.406(12) .
C27 C37 1.433(11) .
C28 C29 1.387(12) .
C29 C38 1.404(12) .
C29 C30 1.447(12) .
C30 C31 1.383(13) .
C30 C35 1.400(13) .
C31 C32 1.387(14) .
C32 C33 1.375(16) .
C33 C34 1.380(15) .
C34 C35 1.416(13) .
C35 C36 1.426(13) .
C39 C40 1.425(12) .
C40 C45 1.394(12) .
C40 C41 1.401(12) .
C41 C42 1.339(13) .
C42 C43 1.388(14) .
C43 C44 1.372(13) .
C44 C45 1.396(12) .
C45 C46 1.449(11) .
C46 C47 1.377(12) .
C46 C56 1.413(11) .
C47 C48 1.391(12) .
C48 C57 1.409(11) .
C48 C49 1.459(12) .
C49 C50 1.381(13) .
C49 C54 1.403(13) .
C50 C51 1.372(16) .
C51 C52 1.427(18) .
C52 C53 1.368(17) .
C53 C54 1.404(13) .
C54 C55 1.415(12) .
C58 C59 1.450(13) .
C59 C64 1.405(14) .
C59 C60 1.409(13) .
C60 C61 1.399(16) .
C61 C62 1.401(18) .
C62 C63 1.369(16) .
C63 C64 1.426(13) .
C64 C65 1.440(13) .
C65 C66 1.389(13) .
C65 C75 1.411(12) .
C66 C67 1.410(14) .
C67 C68 1.436(14) .
C67 C76 1.439(12) .
C68 C73 1.403(15) .
C68 C69 1.419(15) .
C69 C70 1.354(18) .
C70 C71 1.41(2) .
C71 C72 1.388(18) .
C72 C73 1.409(15) .
C73 C74 1.424(13) .
Cl1 O2 1.382(8) .
Cl1 O4 1.386(9) .
Cl1 O3 1.407(8) .
Cl1 O1 1.428(8) .
Cl2 O5 1.253(16) .
Cl2 O6 1.294(11) .
Cl2 O8 1.30(3) .
Cl2 O7 1.302(12) .
Cl3 O9 1.385(10) .
Cl3 O10 1.387(8) .
Cl3 O12 1.415(9) .
Cl3 O11 1.462(8) .
Cl4 O14 1.358(11) .
Cl4 O16 1.396(11) .
Cl4 O13 1.418(11) .
Cl4 O15 1.571(11) .
N13 C77 1.110(14) .
C77 C78 1.40(2) .
O22 C79 1.240(15) .
N14 C79 1.336(15) .
N14 C81 1.496(18) .
N14 C80 1.527(15) .
O23 C82 1.31(2) .
N15 C82 1.37(2) .
N15 C83 1.52(2) .
N15 C84 1.53(2) .
O29 O29 1.59(9) 3_665
